data_4343370
loop_
_publ_author_name
'Li, Bin'
'Zhang, Chunyan'
'Yang, Ying'
'Zhu, Hongping'
'Roesky, Herbert W.'

_publ_section_title
;
 Synthesis and Characterization of Heterobimetallic Al-O-Cu Complexes
 toward Models for Heterogeneous Catalysts on Metal Oxide Surfaces.
;
_journal_issue 13
_journal_name_full 'Inorganic chemistry'
_journal_page_first 6641
_journal_page_last 6646
_journal_paper_doi 10.1021/acs.inorgchem.5b00990
_journal_volume 54
_journal_year 2015
_chemical_formula_sum 'C40 H56 Al Cu2 N2 O'
_chemical_formula_weight 734.93
_chemical_name_systematic
; 
 ? 
;
_space_group_IT_number 2
_symmetry_cell_setting triclinic
_symmetry_space_group_name_Hall '-P 1'
_symmetry_space_group_name_H-M 'P -1'
_atom_sites_solution_hydrogens geom
_atom_sites_solution_primary direct
_atom_sites_solution_secondary difmap
_audit_creation_method SHELXL-97
_cell_angle_alpha 107.429(5)
_cell_angle_beta 101.279(6)
_cell_angle_gamma 98.430(5)
_cell_formula_units_Z 2
_cell_length_a 11.5545(8)
_cell_length_b 11.6830(7)
_cell_length_c 15.6383(10)
_cell_measurement_reflns_used 970
_cell_measurement_temperature 173(2)
_cell_measurement_theta_max 21.9140
_cell_measurement_theta_min 3.1230
_cell_volume 1927.1(2)
_computing_cell_refinement CrysAlisPro
_computing_data_collection CrysAlisPro
_computing_data_reduction CrysAlisPro
_computing_molecular_graphics 'Bruker SHELXTL'
_computing_publication_material 'Bruker SHELXTL'
_computing_structure_refinement 'SHELXL-97 (Sheldrick, 1997)'
_computing_structure_solution 'SHELXS-97 (Sheldrick, 1990)'
_diffrn_ambient_temperature 173(2)
_diffrn_detector_area_resol_mean 16.1903
_diffrn_measured_fraction_theta_full 0.998
_diffrn_measured_fraction_theta_max 0.998
_diffrn_measurement_device_type 'Xcalibur, Sapphire3, Gemini ultra'
_diffrn_measurement_method 'phi and omega scans'
_diffrn_radiation_monochromator graphite
_diffrn_radiation_source 'Enhanced (Mo) X-ray Source'
_diffrn_radiation_type MoK\a
_diffrn_radiation_wavelength 0.71073
_diffrn_reflns_av_R_equivalents 0.0424
_diffrn_reflns_av_sigmaI/netI 0.0770
_diffrn_reflns_limit_h_max 14
_diffrn_reflns_limit_h_min -14
_diffrn_reflns_limit_k_max 14
_diffrn_reflns_limit_k_min -13
_diffrn_reflns_limit_l_max 19
_diffrn_reflns_limit_l_min -18
_diffrn_reflns_number 13114
_diffrn_reflns_theta_full 26.00
_diffrn_reflns_theta_max 26.00
_diffrn_reflns_theta_min 2.90
_exptl_absorpt_coefficient_mu 1.158
_exptl_absorpt_correction_T_max 0.9444
_exptl_absorpt_correction_T_min 0.6545
_exptl_absorpt_correction_type multi-scan
_exptl_absorpt_process_details empirical
_exptl_crystal_colour colorless
_exptl_crystal_density_diffrn 1.267
_exptl_crystal_density_meas ?
_exptl_crystal_density_method 'not measured'
_exptl_crystal_description plate
_exptl_crystal_F_000 778
_exptl_crystal_size_max 0.40
_exptl_crystal_size_mid 0.20
_exptl_crystal_size_min 0.05
_refine_diff_density_max 0.595
_refine_diff_density_min -0.412
_refine_diff_density_rms 0.071
_refine_ls_extinction_method none
_refine_ls_goodness_of_fit_ref 1.013
_refine_ls_hydrogen_treatment 'refined in a riding mode to the carrier atom'
_refine_ls_matrix_type full
_refine_ls_number_parameters 429
_refine_ls_number_reflns 7571
_refine_ls_number_restraints 0
_refine_ls_restrained_S_all 1.013
_refine_ls_R_factor_all 0.0810
_refine_ls_R_factor_gt 0.0532
_refine_ls_shift/su_max 0.002
_refine_ls_shift/su_mean 0.000
_refine_ls_structure_factor_coef Fsqd
_refine_ls_weighting_details 'calc w=1/[\s^2^(Fo^2^)+(0.0487P)^2^+0.0000P] where P=(Fo^2^+2Fc^2^)/3'
_refine_ls_weighting_scheme calc
_refine_ls_wR_factor_gt 0.1070
_refine_ls_wR_factor_ref 0.1168
_reflns_number_gt 5563
_reflns_number_total 7571
_reflns_threshold_expression >2sigma(I)
_cod_data_source_file ic5b00990_si_003.cif
_cod_data_source_block lb-130703
_cod_depositor_comments
;
The following automatic conversions were performed:

'_symmetry_cell_setting' value 'Triclinic' changed to 'triclinic'
according to
/usr/data/users/saulius/crontab/automatic-downloads/rss-feeds/ACS/lib/dictionaries/cif_core.dic
dictionary named 'cif_core.dic' version 2.4.2 from 2011-04-26.

'_exptl_crystal_density_meas' value 'not measured' was changed to '?'
- the value is perceived as not measured.

Automatic conversion script
Id: cif_fix_values 3271 2015-04-21 07:52:19Z andrius 

 Adding full bibliography for 4343367--4343370.cif.
;
_cod_original_sg_symbol_H-M P-1
_cod_database_code 4343370

loop_
_symmetry_equiv_pos_as_xyz
'x, y, z'
'-x, -y, -z'

loop_
_atom_site_label
_atom_site_type_symbol
_atom_site_fract_x
_atom_site_fract_y
_atom_site_fract_z
_atom_site_U_iso_or_equiv
_atom_site_adp_type
_atom_site_occupancy
_atom_site_symmetry_multiplicity
_atom_site_calc_flag
_atom_site_refinement_flags
Cu1 Cu 0.36319(4) 0.39054(4) 0.46182(3) 0.02842(13) Uani 1 1 d .
Cu2 Cu 0.53023(4) 0.46330(4) 0.38754(3) 0.02754(13) Uani 1 1 d .
Al1 Al 0.26317(9) 0.28118(9) 0.24999(7) 0.0238(2) Uani 1 1 d .
O1 O 0.3863(2) 0.3467(2) 0.34328(15) 0.0314(6) Uani 1 1 d .
N1 N 0.3084(2) 0.2689(3) 0.13641(18) 0.0285(7) Uani 1 1 d .
N2 N 0.2167(2) 0.1074(2) 0.22627(18) 0.0256(6) Uani 1 1 d .
C1 C 0.2657(4) 0.1760(4) -0.0336(3) 0.0519(11) Uani 1 1 d .
H1A H 0.3520 0.1919 -0.0319 0.078 Uiso 1 1 calc R
H1B H 0.2303 0.2414 -0.0479 0.078 Uiso 1 1 calc R
H1C H 0.2246 0.0967 -0.0815 0.078 Uiso 1 1 calc R
C2 C 0.2507(3) 0.1728(4) 0.0600(2) 0.0323(9) Uani 1 1 d .
C3 C 0.1787(3) 0.0671(3) 0.0620(2) 0.0332(9) Uani 1 1 d .
H3A H 0.1283 0.0128 0.0041 0.040 Uiso 1 1 calc R
C4 C 0.1719(3) 0.0316(3) 0.1391(2) 0.0289(8) Uani 1 1 d .
C5 C 0.1124(4) -0.1019(3) 0.1186(3) 0.0428(10) Uani 1 1 d .
H5A H 0.0439 -0.1056 0.1468 0.064 Uiso 1 1 calc R
H5B H 0.1714 -0.1429 0.1444 0.064 Uiso 1 1 calc R
H5C H 0.0836 -0.1433 0.0514 0.064 Uiso 1 1 calc R
C6 C 0.1193(3) 0.3521(3) 0.2561(2) 0.0340(9) Uani 1 1 d .
H6A H 0.1194 0.4181 0.3093 0.041 Uiso 1 1 calc R
C7 C 0.0064(3) 0.2992(4) 0.1734(3) 0.0448(10) Uani 1 1 d .
H7A H -0.0569 0.3442 0.1867 0.067 Uiso 1 1 calc R
H7B H -0.0234 0.2120 0.1635 0.067 Uiso 1 1 calc R
H7C H 0.0276 0.3077 0.1176 0.067 Uiso 1 1 calc R
C11 C 0.4004(3) 0.3632(3) 0.1301(2) 0.0294(8) Uani 1 1 d .
C12 C 0.3733(3) 0.4756(4) 0.1262(3) 0.0366(9) Uani 1 1 d .
C13 C 0.4646(4) 0.5649(4) 0.1235(3) 0.0429(10) Uani 1 1 d .
H13A H 0.4467 0.6401 0.1192 0.051 Uiso 1 1 calc R
C14 C 0.5801(4) 0.5473(4) 0.1267(3) 0.0428(10) Uani 1 1 d .
H14A H 0.6418 0.6106 0.1265 0.051 Uiso 1 1 calc R
C15 C 0.6059(4) 0.4361(4) 0.1301(2) 0.0386(9) Uani 1 1 d .
H15A H 0.6858 0.4241 0.1320 0.046 Uiso 1 1 calc R
C16 C 0.5184(3) 0.3428(3) 0.1309(2) 0.0312(8) Uani 1 1 d .
C21 C 0.2232(3) 0.0536(3) 0.2998(2) 0.0265(8) Uani 1 1 d .
C22 C 0.1252(3) 0.0374(3) 0.3391(2) 0.0315(8) Uani 1 1 d .
C23 C 0.1337(4) -0.0250(4) 0.4026(3) 0.0404(10) Uani 1 1 d .
H23A H 0.0687 -0.0367 0.4302 0.049 Uiso 1 1 calc R
C24 C 0.2347(4) -0.0697(4) 0.4262(3) 0.0468(11) Uani 1 1 d .
H24A H 0.2364 -0.1166 0.4665 0.056 Uiso 1 1 calc R
C25 C 0.3328(4) -0.0470(4) 0.3918(3) 0.0431(10) Uani 1 1 d .
H25A H 0.4030 -0.0757 0.4106 0.052 Uiso 1 1 calc R
C26 C 0.3315(3) 0.0178(3) 0.3293(2) 0.0304(8) Uani 1 1 d .
C31 C 0.3091(3) 0.4251(3) 0.5759(2) 0.0293(8) Uani 1 1 d .
C32 C 0.2143(3) 0.4903(3) 0.5785(2) 0.0330(9) Uani 1 1 d .
C33 C 0.1267(3) 0.4670(4) 0.6236(3) 0.0432(10) Uani 1 1 d .
H33A H 0.0648 0.5123 0.6252 0.052 Uiso 1 1 calc R
C34 C 0.1272(4) 0.3800(4) 0.6661(3) 0.0476(11) Uani 1 1 d .
C35 C 0.2157(4) 0.3118(4) 0.6616(3) 0.0421(10) Uani 1 1 d .
H35A H 0.2142 0.2489 0.6886 0.051 Uiso 1 1 calc R
C36 C 0.3065(3) 0.3339(3) 0.6184(2) 0.0321(8) Uani 1 1 d .
C37 C 0.2081(4) 0.5860(4) 0.5312(3) 0.0486(11) Uani 1 1 d .
H37A H 0.1366 0.5573 0.4785 0.073 Uiso 1 1 calc R
H37B H 0.2810 0.5990 0.5090 0.073 Uiso 1 1 calc R
H37C H 0.2027 0.6635 0.5754 0.073 Uiso 1 1 calc R
C38 C 0.0317(5) 0.3570(5) 0.7165(4) 0.0796(17) Uani 1 1 d .
H38A H -0.0487 0.3458 0.6764 0.119 Uiso 1 1 calc R
H38B H 0.0448 0.4276 0.7732 0.119 Uiso 1 1 calc R
H38C H 0.0372 0.2829 0.7327 0.119 Uiso 1 1 calc R
C39 C 0.4017(4) 0.2574(4) 0.6163(3) 0.0480(11) Uani 1 1 d .
H39A H 0.4316 0.2535 0.6783 0.072 Uiso 1 1 calc R
H39B H 0.4689 0.2951 0.5970 0.072 Uiso 1 1 calc R
H39C H 0.3661 0.1741 0.5723 0.072 Uiso 1 1 calc R
C121 C 0.2478(4) 0.5008(4) 0.1219(3) 0.0540(12) Uani 1 1 d .
H12A H 0.1954 0.4295 0.1286 0.065 Uiso 1 1 calc R
C122 C 0.1917(5) 0.5130(7) 0.0284(4) 0.107(3) Uani 1 1 d .
H12B H 0.1800 0.4343 -0.0213 0.161 Uiso 1 1 calc R
H12C H 0.2460 0.5768 0.0174 0.161 Uiso 1 1 calc R
H12D H 0.1135 0.5356 0.0294 0.161 Uiso 1 1 calc R
C123 C 0.2508(5) 0.6176(4) 0.2026(4) 0.089(2) Uani 1 1 d .
H12E H 0.2817 0.6061 0.2618 0.134 Uiso 1 1 calc R
H12F H 0.1688 0.6322 0.1987 0.134 Uiso 1 1 calc R
H12G H 0.3037 0.6884 0.1986 0.134 Uiso 1 1 calc R
C161 C 0.5525(3) 0.2220(3) 0.1314(2) 0.0344(9) Uani 1 1 d .
H16A H 0.4784 0.1633 0.1286 0.041 Uiso 1 1 calc R
C162 C 0.6011(4) 0.1648(4) 0.0471(3) 0.0600(13) Uani 1 1 d .
H16B H 0.5433 0.1590 -0.0098 0.090 Uiso 1 1 calc R
H16C H 0.6120 0.0824 0.0449 0.090 Uiso 1 1 calc R
H16D H 0.6789 0.2166 0.0527 0.090 Uiso 1 1 calc R
C163 C 0.6477(3) 0.2406(4) 0.2202(3) 0.0441(10) Uani 1 1 d .
H16E H 0.6137 0.2678 0.2737 0.066 Uiso 1 1 calc R
H16F H 0.7185 0.3031 0.2266 0.066 Uiso 1 1 calc R
H16G H 0.6720 0.1629 0.2172 0.066 Uiso 1 1 calc R
C221 C 0.0126(3) 0.0871(3) 0.3167(3) 0.0362(9) Uani 1 1 d .
H22A H 0.0184 0.1215 0.2659 0.043 Uiso 1 1 calc R
C222 C -0.1041(4) -0.0116(4) 0.2845(3) 0.0539(12) Uani 1 1 d .
H22B H -0.0971 -0.0828 0.2348 0.081 Uiso 1 1 calc R
H22C H -0.1721 0.0217 0.2614 0.081 Uiso 1 1 calc R
H22D H -0.1181 -0.0369 0.3367 0.081 Uiso 1 1 calc R
C223 C 0.0073(4) 0.1913(4) 0.4021(3) 0.0532(11) Uani 1 1 d .
H22E H 0.0824 0.2545 0.4233 0.080 Uiso 1 1 calc R
H22F H -0.0024 0.1585 0.4517 0.080 Uiso 1 1 calc R
H22G H -0.0615 0.2277 0.3859 0.080 Uiso 1 1 calc R
C261 C 0.4429(3) 0.0469(3) 0.2961(2) 0.0329(8) Uani 1 1 d .
H26A H 0.4345 0.1157 0.2713 0.039 Uiso 1 1 calc R
C262 C 0.4547(4) -0.0626(4) 0.2173(3) 0.0533(12) Uani 1 1 d .
H26B H 0.3842 -0.0844 0.1645 0.080 Uiso 1 1 calc R
H26C H 0.4591 -0.1329 0.2387 0.080 Uiso 1 1 calc R
H26D H 0.5284 -0.0404 0.1983 0.080 Uiso 1 1 calc R
C263 C 0.5566(3) 0.0906(4) 0.3750(3) 0.0475(11) Uani 1 1 d .
H26E H 0.5492 0.1631 0.4234 0.071 Uiso 1 1 calc R
H26F H 0.6267 0.1122 0.3517 0.071 Uiso 1 1 calc R
H26G H 0.5675 0.0249 0.4007 0.071 Uiso 1 1 calc R

loop_
_atom_site_aniso_label
_atom_site_aniso_U_11
_atom_site_aniso_U_22
_atom_site_aniso_U_33
_atom_site_aniso_U_23
_atom_site_aniso_U_13
_atom_site_aniso_U_12
Cu1 0.0269(2) 0.0314(3) 0.0212(2) 0.00371(18) 0.00557(18) 0.0003(2)
Cu2 0.0233(2) 0.0300(3) 0.0228(2) 0.00292(18) 0.00470(17) 0.0004(2)
Al1 0.0249(5) 0.0235(5) 0.0211(5) 0.0061(4) 0.0053(4) 0.0032(5)
O1 0.0293(13) 0.0329(14) 0.0248(13) 0.0051(11) 0.0037(10) -0.0013(12)
N1 0.0282(16) 0.0311(17) 0.0254(16) 0.0089(13) 0.0048(13) 0.0083(14)
N2 0.0259(15) 0.0251(15) 0.0237(15) 0.0087(13) 0.0013(12) 0.0048(13)
C1 0.057(3) 0.065(3) 0.025(2) 0.014(2) 0.0059(19) -0.006(2)
C2 0.031(2) 0.043(2) 0.0191(18) 0.0073(17) 0.0022(15) 0.0094(19)
C3 0.032(2) 0.037(2) 0.0187(18) 0.0036(16) -0.0025(15) -0.0023(18)
C4 0.0285(19) 0.0260(19) 0.028(2) 0.0054(16) 0.0028(15) 0.0058(17)
C5 0.051(3) 0.032(2) 0.033(2) 0.0059(18) -0.0012(18) -0.003(2)
C6 0.032(2) 0.033(2) 0.035(2) 0.0077(17) 0.0105(16) 0.0105(18)
C7 0.035(2) 0.047(3) 0.055(3) 0.023(2) 0.0090(19) 0.007(2)
C11 0.0305(19) 0.034(2) 0.0223(18) 0.0077(16) 0.0094(15) 0.0028(17)
C12 0.042(2) 0.040(2) 0.039(2) 0.0204(18) 0.0197(18) 0.013(2)
C13 0.051(3) 0.039(2) 0.050(3) 0.024(2) 0.025(2) 0.010(2)
C14 0.044(2) 0.042(2) 0.042(2) 0.016(2) 0.0161(19) -0.002(2)
C15 0.037(2) 0.047(2) 0.034(2) 0.0139(19) 0.0126(17) 0.008(2)
C16 0.035(2) 0.037(2) 0.0183(18) 0.0065(16) 0.0070(15) 0.0053(19)
C21 0.034(2) 0.0204(18) 0.0212(18) 0.0076(14) 0.0015(15) 0.0007(16)
C22 0.034(2) 0.029(2) 0.029(2) 0.0090(16) 0.0051(16) 0.0016(17)
C23 0.041(2) 0.044(2) 0.037(2) 0.0202(19) 0.0098(18) 0.001(2)
C24 0.052(3) 0.053(3) 0.040(2) 0.030(2) 0.003(2) 0.004(2)
C25 0.041(2) 0.049(3) 0.041(2) 0.023(2) 0.0012(19) 0.008(2)
C26 0.037(2) 0.0240(19) 0.0244(19) 0.0060(15) 0.0009(15) 0.0027(17)
C31 0.0221(18) 0.035(2) 0.0248(19) 0.0017(16) 0.0069(14) 0.0027(17)
C32 0.0257(19) 0.033(2) 0.0271(19) -0.0034(16) 0.0011(15) 0.0035(17)
C33 0.025(2) 0.039(2) 0.056(3) -0.001(2) 0.0155(19) 0.0056(19)
C34 0.040(2) 0.039(2) 0.049(3) -0.008(2) 0.027(2) -0.008(2)
C35 0.052(3) 0.030(2) 0.041(2) 0.0074(18) 0.021(2) -0.006(2)
C36 0.034(2) 0.028(2) 0.0263(19) 0.0027(16) 0.0066(16) -0.0018(18)
C37 0.047(3) 0.050(3) 0.049(3) 0.016(2) 0.008(2) 0.020(2)
C38 0.082(4) 0.061(3) 0.103(4) 0.013(3) 0.072(4) 0.004(3)
C39 0.058(3) 0.043(3) 0.050(3) 0.021(2) 0.018(2) 0.018(2)
C121 0.048(3) 0.061(3) 0.080(3) 0.047(3) 0.033(2) 0.022(3)
C122 0.055(3) 0.192(7) 0.141(6) 0.130(6) 0.038(4) 0.055(4)
C123 0.084(4) 0.045(3) 0.178(6) 0.046(4) 0.098(4) 0.026(3)
C161 0.035(2) 0.032(2) 0.036(2) 0.0085(17) 0.0119(17) 0.0073(18)
C162 0.076(3) 0.057(3) 0.048(3) 0.007(2) 0.027(2) 0.025(3)
C163 0.041(2) 0.048(3) 0.046(2) 0.020(2) 0.0083(19) 0.014(2)
C221 0.036(2) 0.038(2) 0.035(2) 0.0140(18) 0.0110(17) 0.0030(19)
C222 0.038(2) 0.056(3) 0.064(3) 0.024(2) 0.005(2) 0.003(2)
C223 0.056(3) 0.050(3) 0.059(3) 0.017(2) 0.026(2) 0.012(2)
C261 0.034(2) 0.034(2) 0.032(2) 0.0128(17) 0.0042(16) 0.0126(18)
C262 0.056(3) 0.053(3) 0.046(3) 0.007(2) 0.016(2) 0.011(2)
C263 0.042(2) 0.055(3) 0.042(2) 0.019(2) 0.0032(19) 0.004(2)

loop_
_atom_type_symbol
_atom_type_description
_atom_type_scat_dispersion_real
_atom_type_scat_dispersion_imag
_atom_type_scat_source
C C 0.0033 0.0016 'International Tables Vol C Tables 4.2.6.8 and 6.1.1.4'
H H 0.0000 0.0000 'International Tables Vol C Tables 4.2.6.8 and 6.1.1.4'
N N 0.0061 0.0033 'International Tables Vol C Tables 4.2.6.8 and 6.1.1.4'
Al Al 0.0645 0.0514 'International Tables Vol C Tables 4.2.6.8 and 6.1.1.4'
Cu Cu 0.3201 1.2651 'International Tables Vol C Tables 4.2.6.8 and 6.1.1.4'
O O 0.0106 0.0060 'International Tables Vol C Tables 4.2.6.8 and 6.1.1.4'

loop_
_geom_angle_atom_site_label_1
_geom_angle_atom_site_label_2
_geom_angle_atom_site_label_3
_geom_angle
_geom_angle_site_symmetry_1
_geom_angle_site_symmetry_3
O1 Cu1 C31 170.04(12) . .
O1 Cu1 Cu2 136.70(8) . 2_666
C31 Cu1 Cu2 52.53(10) . 2_666
O1 Cu1 Cu2 45.25(7) . .
C31 Cu1 Cu2 143.71(11) . .
Cu2 Cu1 Cu2 91.46(2) 2_666 .
O1 Cu2 C31 173.46(12) . 2_666
O1 Cu2 Cu1 133.90(7) . 2_666
C31 Cu2 Cu1 51.68(9) 2_666 2_666
O1 Cu2 Cu1 45.35(7) . .
C31 Cu2 Cu1 139.98(10) 2_666 .
Cu1 Cu2 Cu1 88.54(2) 2_666 .
O1 Al1 N1 110.88(13) . .
O1 Al1 N2 110.34(12) . .
N1 Al1 N2 96.71(12) . .
O1 Al1 C6 116.65(14) . .
N1 Al1 C6 111.71(14) . .
N2 Al1 C6 108.71(14) . .
Al1 O1 Cu2 142.82(14) . .
Al1 O1 Cu1 119.24(13) . .
Cu2 O1 Cu1 89.40(10) . .
C2 N1 C11 119.1(3) . .
C2 N1 Al1 119.1(2) . .
C11 N1 Al1 121.8(2) . .
C4 N2 C21 117.6(3) . .
C4 N2 Al1 119.1(2) . .
C21 N2 Al1 123.2(2) . .
C2 C1 H1A 109.5 . .
C2 C1 H1B 109.5 . .
H1A C1 H1B 109.5 . .
C2 C1 H1C 109.5 . .
H1A C1 H1C 109.5 . .
H1B C1 H1C 109.5 . .
N1 C2 C3 123.1(3) . .
N1 C2 C1 119.3(3) . .
C3 C2 C1 117.6(3) . .
C2 C3 C4 127.8(3) . .
C2 C3 H3A 116.1 . .
C4 C3 H3A 116.1 . .
N2 C4 C3 123.4(3) . .
N2 C4 C5 120.5(3) . .
C3 C4 C5 116.1(3) . .
C4 C5 H5A 109.5 . .
C4 C5 H5B 109.5 . .
H5A C5 H5B 109.5 . .
C4 C5 H5C 109.5 . .
H5A C5 H5C 109.5 . .
H5B C5 H5C 109.5 . .
C7 C6 Al1 119.2(3) . .
C7 C6 H6A 120.4 . .
Al1 C6 H6A 120.4 . .
C6 C7 H7A 109.5 . .
C6 C7 H7B 109.5 . .
H7A C7 H7B 109.5 . .
C6 C7 H7C 109.5 . .
H7A C7 H7C 109.5 . .
H7B C7 H7C 109.5 . .
C12 C11 C16 120.2(3) . .
C12 C11 N1 120.1(3) . .
C16 C11 N1 119.6(3) . .
C13 C12 C11 118.5(3) . .
C13 C12 C121 118.9(3) . .
C11 C12 C121 122.6(3) . .
C14 C13 C12 121.7(4) . .
C14 C13 H13A 119.1 . .
C12 C13 H13A 119.1 . .
C13 C14 C15 119.4(4) . .
C13 C14 H14A 120.3 . .
C15 C14 H14A 120.3 . .
C16 C15 C14 121.6(4) . .
C16 C15 H15A 119.2 . .
C14 C15 H15A 119.2 . .
C15 C16 C11 118.5(3) . .
C15 C16 C161 118.6(3) . .
C11 C16 C161 122.9(3) . .
C22 C21 C26 121.4(3) . .
C22 C21 N2 121.2(3) . .
C26 C21 N2 117.4(3) . .
C23 C22 C21 117.9(3) . .
C23 C22 C221 119.2(3) . .
C21 C22 C221 122.9(3) . .
C24 C23 C22 121.2(4) . .
C24 C23 H23A 119.4 . .
C22 C23 H23A 119.4 . .
C25 C24 C23 120.3(4) . .
C25 C24 H24A 119.8 . .
C23 C24 H24A 119.8 . .
C24 C25 C26 121.3(4) . .
C24 C25 H25A 119.4 . .
C26 C25 H25A 119.4 . .
C25 C26 C21 117.5(3) . .
C25 C26 C261 120.2(3) . .
C21 C26 C261 122.4(3) . .
C36 C31 C32 117.0(3) . .
C36 C31 Cu1 117.1(2) . .
C32 C31 Cu1 115.0(2) . .
C36 C31 Cu2 112.8(2) . 2_666
C32 C31 Cu2 112.0(3) . 2_666
Cu1 C31 Cu2 75.79(12) . 2_666
C33 C32 C31 120.6(4) . .
C33 C32 C37 119.2(3) . .
C31 C32 C37 120.2(3) . .
C34 C33 C32 121.4(4) . .
C34 C33 H33A 119.3 . .
C32 C33 H33A 119.3 . .
C33 C34 C35 119.2(4) . .
C33 C34 C38 120.8(4) . .
C35 C34 C38 120.0(4) . .
C34 C35 C36 121.1(4) . .
C34 C35 H35A 119.5 . .
C36 C35 H35A 119.5 . .
C35 C36 C31 120.5(3) . .
C35 C36 C39 118.9(3) . .
C31 C36 C39 120.6(3) . .
C32 C37 H37A 109.5 . .
C32 C37 H37B 109.5 . .
H37A C37 H37B 109.5 . .
C32 C37 H37C 109.5 . .
H37A C37 H37C 109.5 . .
H37B C37 H37C 109.5 . .
C34 C38 H38A 109.5 . .
C34 C38 H38B 109.5 . .
H38A C38 H38B 109.5 . .
C34 C38 H38C 109.5 . .
H38A C38 H38C 109.5 . .
H38B C38 H38C 109.5 . .
C36 C39 H39A 109.5 . .
C36 C39 H39B 109.5 . .
H39A C39 H39B 109.5 . .
C36 C39 H39C 109.5 . .
H39A C39 H39C 109.5 . .
H39B C39 H39C 109.5 . .
C12 C121 C122 111.3(4) . .
C12 C121 C123 110.8(4) . .
C122 C121 C123 110.5(5) . .
C12 C121 H12A 108.0 . .
C122 C121 H12A 108.0 . .
C123 C121 H12A 108.0 . .
C121 C122 H12B 109.5 . .
C121 C122 H12C 109.5 . .
H12B C122 H12C 109.5 . .
C121 C122 H12D 109.5 . .
H12B C122 H12D 109.5 . .
H12C C122 H12D 109.5 . .
C121 C123 H12E 109.5 . .
C121 C123 H12F 109.5 . .
H12E C123 H12F 109.5 . .
C121 C123 H12G 109.5 . .
H12E C123 H12G 109.5 . .
H12F C123 H12G 109.5 . .
C16 C161 C163 110.9(3) . .
C16 C161 C162 111.4(3) . .
C163 C161 C162 109.1(3) . .
C16 C161 H16A 108.4 . .
C163 C161 H16A 108.4 . .
C162 C161 H16A 108.4 . .
C161 C162 H16B 109.5 . .
C161 C162 H16C 109.5 . .
H16B C162 H16C 109.5 . .
C161 C162 H16D 109.5 . .
H16B C162 H16D 109.5 . .
H16C C162 H16D 109.5 . .
C161 C163 H16E 109.5 . .
C161 C163 H16F 109.5 . .
H16E C163 H16F 109.5 . .
C161 C163 H16G 109.5 . .
H16E C163 H16G 109.5 . .
H16F C163 H16G 109.5 . .
C22 C221 C222 112.9(3) . .
C22 C221 C223 109.7(3) . .
C222 C221 C223 109.2(3) . .
C22 C221 H22A 108.3 . .
C222 C221 H22A 108.3 . .
C223 C221 H22A 108.3 . .
C221 C222 H22B 109.5 . .
C221 C222 H22C 109.5 . .
H22B C222 H22C 109.5 . .
C221 C222 H22D 109.5 . .
H22B C222 H22D 109.5 . .
H22C C222 H22D 109.5 . .
C221 C223 H22E 109.5 . .
C221 C223 H22F 109.5 . .
H22E C223 H22F 109.5 . .
C221 C223 H22G 109.5 . .
H22E C223 H22G 109.5 . .
H22F C223 H22G 109.5 . .
C26 C261 C263 111.5(3) . .
C26 C261 C262 112.0(3) . .
C263 C261 C262 110.5(3) . .
C26 C261 H26A 107.6 . .
C263 C261 H26A 107.6 . .
C262 C261 H26A 107.6 . .
C261 C262 H26B 109.5 . .
C261 C262 H26C 109.5 . .
H26B C262 H26C 109.5 . .
C261 C262 H26D 109.5 . .
H26B C262 H26D 109.5 . .
H26C C262 H26D 109.5 . .
C261 C263 H26E 109.5 . .
C261 C263 H26F 109.5 . .
H26E C263 H26F 109.5 . .
C261 C263 H26G 109.5 . .
H26E C263 H26G 109.5 . .
H26F C263 H26G 109.5 . .

loop_
_geom_bond_atom_site_label_1
_geom_bond_atom_site_label_2
_geom_bond_distance
_geom_bond_site_symmetry_2
Cu1 O1 1.853(2) .
Cu1 C31 1.953(3) .
Cu1 Cu2 2.4127(6) 2_666
Cu1 Cu2 2.6047(6) .
Cu2 O1 1.850(2) .
Cu2 C31 1.975(4) 2_666
Cu2 Cu1 2.4127(6) 2_666
Al1 O1 1.714(2) .
Al1 N1 1.918(3) .
Al1 N2 1.924(3) .
Al1 C6 1.970(3) .
N1 C2 1.341(4) .
N1 C11 1.455(4) .
N2 C4 1.333(4) .
N2 C21 1.461(4) .
C1 C2 1.518(5) .
C1 H1A 0.9800 .
C1 H1B 0.9800 .
C1 H1C 0.9800 .
C2 C3 1.396(5) .
C3 C4 1.400(5) .
C3 H3A 0.9500 .
C4 C5 1.519(5) .
C5 H5A 0.9800 .
C5 H5B 0.9800 .
C5 H5C 0.9800 .
C6 C7 1.543(5) .
C6 H6A 0.9500 .
C7 H7A 0.9800 .
C7 H7B 0.9800 .
C7 H7C 0.9800 .
C11 C12 1.410(5) .
C11 C16 1.416(5) .
C12 C13 1.387(5) .
C12 C121 1.515(5) .
C13 C14 1.374(5) .
C13 H13A 0.9500 .
C14 C15 1.388(5) .
C14 H14A 0.9500 .
C15 C16 1.378(5) .
C15 H15A 0.9500 .
C16 C161 1.521(5) .
C21 C22 1.405(5) .
C21 C26 1.413(5) .
C22 C23 1.395(5) .
C22 C221 1.522(5) .
C23 C24 1.377(5) .
C23 H23A 0.9500 .
C24 C25 1.371(6) .
C24 H24A 0.9500 .
C25 C26 1.403(5) .
C25 H25A 0.9500 .
C26 C261 1.511(5) .
C31 C36 1.415(5) .
C31 C32 1.423(5) .
C31 Cu2 1.975(3) 2_666
C32 C33 1.382(5) .
C32 C37 1.517(5) .
C33 C34 1.371(6) .
C33 H33A 0.9500 .
C34 C35 1.385(5) .
C34 C38 1.514(5) .
C35 C36 1.389(5) .
C35 H35A 0.9500 .
C36 C39 1.514(5) .
C37 H37A 0.9800 .
C37 H37B 0.9800 .
C37 H37C 0.9800 .
C38 H38A 0.9800 .
C38 H38B 0.9800 .
C38 H38C 0.9800 .
C39 H39A 0.9800 .
C39 H39B 0.9800 .
C39 H39C 0.9800 .
C121 C122 1.536(6) .
C121 C123 1.547(6) .
C121 H12A 1.0000 .
C122 H12B 0.9800 .
C122 H12C 0.9800 .
C122 H12D 0.9800 .
C123 H12E 0.9800 .
C123 H12F 0.9800 .
C123 H12G 0.9800 .
C161 C163 1.529(5) .
C161 C162 1.539(5) .
C161 H16A 1.0000 .
C162 H16B 0.9800 .
C162 H16C 0.9800 .
C162 H16D 0.9800 .
C163 H16E 0.9800 .
C163 H16F 0.9800 .
C163 H16G 0.9800 .
C221 C222 1.527(5) .
C221 C223 1.533(5) .
C221 H22A 1.0000 .
C222 H22B 0.9800 .
C222 H22C 0.9800 .
C222 H22D 0.9800 .
C223 H22E 0.9800 .
C223 H22F 0.9800 .
C223 H22G 0.9800 .
C261 C263 1.516(5) .
C261 C262 1.532(5) .
C261 H26A 1.0000 .
C262 H26B 0.9800 .
C262 H26C 0.9800 .
C262 H26D 0.9800 .
C263 H26E 0.9800 .
C263 H26F 0.9800 .
C263 H26G 0.9800 .
